data_7046577
loop_
_publ_author_name
'Wang, Jinhui'
'Delavaux-Nicot, B\'eatrice'
'Wolff, Mariusz'
'Mallet-Ladeira, Sonia'
'M\'etivier, R\'emi'
'Benoist, Eric'
'Fery-Forgues, Suzanne'

_publ_section_title
;
 The unsuspected influence of the pyridyl-triazole ligand isomerism upon
 the electronic properties of tricarbonyl rhenium complexes: an
 experimental and theoretical insight.
;
_journal_issue 24
_journal_name_full 'Dalton transactions (Cambridge, England : 2003)'
_journal_page_first 8087
_journal_page_last 8099
_journal_paper_doi 10.1039/c8dt01120f
_journal_volume 47
_journal_year 2018
_chemical_compound_source 'synthesis as described'
_chemical_formula_moiety '2(C23 H13 Cl N5 O4 Re), C2 H3 N'
_chemical_formula_sum 'C48 H29 Cl2 N11 O8 Re2'
_chemical_formula_weight 1331.14
_space_group_IT_number 14
_space_group_name_Hall '-P 2yn'
_space_group_name_H-M_alt 'P 1 21/n 1'
_symmetry_cell_setting monoclinic
_symmetry_Int_Tables_number 14
_symmetry_space_group_name_Hall '-P 2yn'
_symmetry_space_group_name_H-M 'P 1 21/n 1'
_atom_sites_solution_hydrogens geom
_atom_sites_solution_primary direct
_atom_sites_solution_secondary difmap
_audit_update_record
;
2017-06-13 deposited with the CCDC.
2018-05-25 downloaded from the CCDC.
;
_cell_angle_alpha 90
_cell_angle_beta 104.804(2)
_cell_angle_gamma 90
_cell_formula_units_Z 4
_cell_length_a 17.9665(7)
_cell_length_b 11.6047(4)
_cell_length_c 25.2810(9)
_cell_measurement_reflns_used 9545
_cell_measurement_temperature 193(2)
_cell_measurement_theta_max 23.77
_cell_measurement_theta_min 3.44
_cell_measurement_wavelength 0.71073
_cell_volume 5096.0(3)
_computing_cell_refinement 'APEX2 and SAINT'
_computing_data_collection APEX2
_computing_data_reduction SAINT
_computing_molecular_graphics 'Ortep-3 for Windows (Farrugia, 1997)'
_computing_publication_material 'WinGX publication routines (Farrugia, 1999)'
_computing_structure_refinement 'SHELXL-97 (Sheldrick, 2008)'
_computing_structure_solution 'SHELXS-97 (Sheldrick, 2008)'
_diffrn_ambient_temperature 193(2)
_diffrn_measured_fraction_theta_full 0.995
_diffrn_measured_fraction_theta_max 0.995
_diffrn_measurement_device_type 'Bruker Kappa APEX II Quazar'
_diffrn_measurement_method 'phi and omega scans'
_diffrn_radiation_monochromator 'multilayer optics'
_diffrn_radiation_probe x-ray
_diffrn_radiation_source 'microfocus sealed tube'
_diffrn_radiation_type MoK\a
_diffrn_radiation_wavelength 0.71073
_diffrn_reflns_av_R_equivalents 0.0735
_diffrn_reflns_av_unetI/netI 0.0388
_diffrn_reflns_limit_h_max 21
_diffrn_reflns_limit_h_min -21
_diffrn_reflns_limit_k_max 13
_diffrn_reflns_limit_k_min -13
_diffrn_reflns_limit_l_max 30
_diffrn_reflns_limit_l_min -30
_diffrn_reflns_number 129739
_diffrn_reflns_theta_full 25.35
_diffrn_reflns_theta_max 25.35
_diffrn_reflns_theta_min 4.15
_diffrn_standards_decay_% 0
_diffrn_standards_interval_count 0
_diffrn_standards_interval_time 0
_diffrn_standards_number 0
_exptl_absorpt_coefficient_mu 4.914
_exptl_absorpt_correction_T_max 0.7461
_exptl_absorpt_correction_T_min 0.6305
_exptl_absorpt_correction_type multi-scan
_exptl_absorpt_process_details 'SADABS (Bruker-AXS)'
_exptl_crystal_colour colourless
_exptl_crystal_density_diffrn 1.735
_exptl_crystal_density_method 'not measured'
_exptl_crystal_description parallelepiped
_exptl_crystal_F_000 2568
_exptl_crystal_size_max 0.12
_exptl_crystal_size_mid 0.04
_exptl_crystal_size_min 0.04
_refine_diff_density_max 1.792
_refine_diff_density_min -1.108
_refine_diff_density_rms 0.152
_refine_ls_extinction_method none
_refine_ls_goodness_of_fit_ref 1.059
_refine_ls_hydrogen_treatment constr
_refine_ls_matrix_type full
_refine_ls_number_parameters 757
_refine_ls_number_reflns 9290
_refine_ls_number_restraints 394
_refine_ls_restrained_S_all 1.05
_refine_ls_R_factor_all 0.0531
_refine_ls_R_factor_gt 0.0355
_refine_ls_shift/su_max 0.002
_refine_ls_shift/su_mean 0
_refine_ls_structure_factor_coef Fsqd
_refine_ls_weighting_details 'calc w=1/[\s^2^(Fo^2^)+(0.0388P)^2^+22.5390P] where P=(Fo^2^+2Fc^2^)/3'
_refine_ls_weighting_scheme calc
_refine_ls_wR_factor_gt 0.0849
_refine_ls_wR_factor_ref 0.0932
_reflns_number_gt 7399
_reflns_number_total 9290
_reflns_threshold_expression >2sigma(I)
_cod_data_source_file c8dt01120f2.cif
_cod_data_source_block ReL1
_cod_depositor_comments 'Adding full bibliography for 7046577--7046578.cif.'
_cod_original_sg_symbol_H-M 'P 21/n'
_cod_database_code 7046577

loop_
_symmetry_equiv_pos_as_xyz
'x, y, z'
'-x+1/2, y+1/2, -z+1/2'
'-x, -y, -z'
'x-1/2, -y-1/2, z-1/2'

loop_
_atom_site_label
_atom_site_type_symbol
_atom_site_fract_x
_atom_site_fract_y
_atom_site_fract_z
_atom_site_U_iso_or_equiv
_atom_site_adp_type
_atom_site_occupancy
_atom_site_symmetry_multiplicity
_atom_site_calc_flag
_atom_site_refinement_flags
_atom_site_disorder_assembly
_atom_site_disorder_group
C1 C 0.5558(4) -0.1129(7) 0.6931(3) 0.0415(17) Uani 1 1 d . . .
C2 C 0.4337(5) 0.0156(6) 0.6393(3) 0.0437(18) Uani 1 1 d . . .
C3 C 0.5308(4) 0.1077(6) 0.7255(3) 0.0422(17) Uani 1 1 d . . .
C4 C 0.7089(4) 0.1255(5) 0.7151(2) 0.0340(15) Uani 1 1 d . . .
H4 H 0.688 0.1392 0.7455 0.041 Uiso 1 1 calc R . .
C5 C 0.7826(4) 0.1604(5) 0.7183(3) 0.0381(16) Uani 1 1 d . . .
H5 H 0.8127 0.1959 0.7506 0.046 Uiso 1 1 calc R . .
C6 C 0.8125(4) 0.1434(6) 0.6739(3) 0.0407(17) Uani 1 1 d . . .
H6 H 0.863 0.169 0.6748 0.049 Uiso 1 1 calc R . .
C7 C 0.7682(4) 0.0884(6) 0.6280(3) 0.0372(16) Uani 1 1 d . . .
H7 H 0.7882 0.0747 0.5972 0.045 Uiso 1 1 calc R . .
C8 C 0.6949(4) 0.0539(5) 0.6275(2) 0.0291(14) Uani 1 1 d . . .
C9 C 0.6407(4) -0.0046(5) 0.5832(2) 0.0287(14) Uani 1 1 d . . .
C10 C 0.5778(4) -0.1048(5) 0.5137(3) 0.0369(16) Uani 1 1 d . . .
H10 H 0.5657 -0.1457 0.48 0.044 Uiso 1 1 calc R . .
C11 C 0.8010(4) 0.0276(6) 0.4714(3) 0.0362(16) Uani 1 1 d . . .
C12 C 0.7389(4) 0.0436(5) 0.4930(3) 0.0364(16) Uani 1 1 d . . .
H12 H 0.7164 0.117 0.4952 0.044 Uiso 1 1 calc R . .
C13 C 0.7123(4) -0.0554(6) 0.5109(2) 0.0353(16) Uani 1 1 d . . .
C14 C 0.7431(5) -0.1644(6) 0.5064(3) 0.050(2) Uani 1 1 d . . .
H14 H 0.7213 -0.2305 0.5187 0.06 Uiso 1 1 calc R . .
C15 C 0.8052(5) -0.1757(7) 0.4841(3) 0.061(2) Uani 1 1 d . . .
H15 H 0.8272 -0.249 0.4809 0.074 Uiso 1 1 calc R . .
C16 C 0.8341(4) -0.0772(6) 0.4668(3) 0.0459(18) Uani 1 1 d . . .
C18 C 0.9004(4) 0.0497(7) 0.4372(3) 0.0456(18) Uani 1 1 d . . .
C19 C 0.9561(4) 0.1164(6) 0.4172(3) 0.0427(17) Uani 1 1 d . . .
C20 C 1.0193(5) 0.0588(8) 0.4073(4) 0.064(2) Uani 1 1 d . . .
H20 H 1.0246 -0.0221 0.4125 0.076 Uiso 1 1 calc R . .
C21 C 1.0739(5) 0.1212(9) 0.3900(3) 0.067(3) Uani 1 1 d . . .
H21 H 1.1175 0.0826 0.3837 0.08 Uiso 1 1 calc R . .
C22 C 1.0667(5) 0.2368(9) 0.3817(3) 0.064(2) Uani 1 1 d . . .
H22 H 1.1047 0.278 0.3693 0.077 Uiso 1 1 calc R . .
C23 C 1.0052(5) 0.2932(8) 0.3910(4) 0.067(2) Uani 1 1 d . . .
H23 H 1.0007 0.3742 0.3856 0.081 Uiso 1 1 calc R . .
C24 C 0.9481(5) 0.2328(7) 0.4086(3) 0.058(2) Uani 1 1 d . . .
H24 H 0.9046 0.2721 0.4145 0.07 Uiso 1 1 calc R . .
C25 C 0.6979(4) 0.3590(6) 0.5703(3) 0.0353(16) Uani 1 1 d . . .
C26 C 0.7704(4) 0.5445(6) 0.5468(3) 0.0385(16) Uani 1 1 d . . .
C27 C 0.8170(5) 0.4598(6) 0.6477(3) 0.0424(17) Uani 1 1 d . . .
C28 C 0.6802(4) 0.4174(5) 0.7109(2) 0.0355(16) Uani 1 1 d . . .
H28 H 0.7319 0.3905 0.7193 0.043 Uiso 1 1 calc R . .
C29 C 0.6370(4) 0.3967(6) 0.7481(3) 0.0416(17) Uani 1 1 d . . .
H29 H 0.6579 0.355 0.7809 0.05 Uiso 1 1 calc R . .
C30 C 0.5639(5) 0.4378(6) 0.7363(3) 0.0434(18) Uani 1 1 d . . .
H30 H 0.5335 0.427 0.7616 0.052 Uiso 1 1 calc R . .
C31 C 0.5329(4) 0.4959(6) 0.6873(3) 0.0385(16) Uani 1 1 d . . .
H31 H 0.4818 0.5251 0.6789 0.046 Uiso 1 1 calc R . .
C32 C 0.5780(4) 0.5093(5) 0.6519(2) 0.0303(14) Uani 1 1 d . . .
C33 C 0.5546(3) 0.5607(5) 0.5972(2) 0.0264(13) Uani 1 1 d . . .
C34 C 0.4993(3) 0.6383(5) 0.5198(2) 0.0284(14) Uani 1 1 d . . .
H34 H 0.4612 0.6725 0.491 0.034 Uiso 1 1 calc R . .
C49 C 0.9796(10) 0.3661(16) 0.5420(6) 0.172(8) Uani 1 1 d . . .
H49A H 1.0324 0.3377 0.5559 0.258 Uiso 1 1 calc R . .
H49B H 0.9752 0.443 0.5569 0.258 Uiso 1 1 calc R . .
H49C H 0.9669 0.37 0.502 0.258 Uiso 1 1 calc R . .
C50 C 0.9255(8) 0.2866(11) 0.5591(5) 0.097(4) Uani 1 1 d . . .
N1 N 0.8982(4) -0.0597(6) 0.4453(3) 0.0568(18) Uani 1 1 d . . .
N2 N 0.6645(3) 0.0725(4) 0.67074(19) 0.0300(12) Uani 1 1 d . . .
N3 N 0.5710(3) -0.0282(4) 0.5882(2) 0.0315(12) Uani 1 1 d . . .
N4 N 0.5306(3) -0.0929(4) 0.5447(2) 0.0349(13) Uani 1 1 d . . .
N5 N 0.6469(3) -0.0517(4) 0.5352(2) 0.0325(12) Uani 1 1 d . . .
N7 N 0.6526(3) 0.4738(4) 0.6634(2) 0.0291(12) Uani 1 1 d . . .
N8 N 0.6048(3) 0.5684(4) 0.56683(19) 0.0266(11) Uani 1 1 d . . .
N9 N 0.5697(3) 0.6192(4) 0.51758(19) 0.0279(11) Uani 1 1 d . . .
N11 N 0.8886(6) 0.2230(11) 0.5731(4) 0.110(3) Uani 1 1 d . . .
O1 O 0.5590(3) -0.2003(5) 0.7114(2) 0.0581(14) Uani 1 1 d . . .
O2 O 0.3674(3) 0.0045(6) 0.6265(3) 0.0710(17) Uani 1 1 d . . .
O3 O 0.5253(4) 0.1511(5) 0.7652(2) 0.0667(16) Uani 1 1 d . . .
O4 O 0.8419(3) 0.1114(4) 0.45152(18) 0.0439(12) Uani 1 1 d . . .
O5 O 0.6868(3) 0.2784(5) 0.5483(2) 0.0492(13) Uani 1 1 d . . .
O6 O 0.8015(3) 0.5577(5) 0.5134(2) 0.0544(14) Uani 1 1 d . . .
O7 O 0.8756(3) 0.4289(5) 0.6742(2) 0.0625(16) Uani 1 1 d . . .
Cl1 Cl 0.52849(11) 0.22646(14) 0.61172(7) 0.0435(4) Uani 1 1 d . . .
Cl2 Cl 0.73398(10) 0.70780(14) 0.64339(7) 0.0424(4) Uani 1 1 d . . .
Re1 Re 0.541699(16) 0.03749(2) 0.659455(10) 0.03060(9) Uani 1 1 d . . .
Re2 Re 0.719341(14) 0.51044(2) 0.603460(10) 0.02795(8) Uani 1 1 d . . .
N10 N 0.4863(3) 0.6039(4) 0.56805(19) 0.0260(11) Uani 1 1 d . A .
C37 C 0.4147(4) 0.6087(6) 0.5842(2) 0.0326(15) Uani 1 1 d . . .
C35 C 0.3131(10) 0.5109(12) 0.6048(9) 0.0418(14) Uani 0.679(5) 1 d PDU A 1
C36 C 0.3793(9) 0.5034(15) 0.5872(8) 0.0404(18) Uani 0.679(5) 1 d PDU A 1
H36 H 0.3991 0.4324 0.578 0.048 Uiso 0.679(5) 1 calc PR A 1
C38 C 0.3866(7) 0.7117(15) 0.5956(6) 0.0433(19) Uani 0.679(5) 1 d PDU A 1
H38 H 0.4137 0.7805 0.5922 0.052 Uiso 0.679(5) 1 calc PR A 1
C39 C 0.3187(6) 0.7177(11) 0.6123(5) 0.0461(15) Uani 0.679(5) 1 d PDU A 1
H39 H 0.2977 0.7895 0.6194 0.055 Uiso 0.679(5) 1 calc PR A 1
C40 C 0.2832(7) 0.6140(15) 0.6181(7) 0.0444(14) Uani 0.679(5) 1 d PDU A 1
O8 O 0.2669(4) 0.4257(6) 0.6156(3) 0.0407(13) Uani 0.679(5) 1 d PDU A 1
C42 C 0.2138(6) 0.4853(9) 0.6365(4) 0.0444(16) Uani 0.679(5) 1 d PDU A 1
N6 N 0.2202(5) 0.5921(8) 0.6388(4) 0.0456(14) Uani 0.679(5) 1 d PDU A 1
C43 C 0.1585(6) 0.4138(9) 0.6560(4) 0.0518(17) Uani 0.679(5) 1 d PDU A 1
C44 C 0.1514(7) 0.2980(10) 0.6450(5) 0.067(2) Uani 0.679(5) 1 d PDU A 1
H44 H 0.1823 0.2634 0.624 0.08 Uiso 0.679(5) 1 calc PR A 1
C45 C 0.0992(7) 0.2293(11) 0.6643(5) 0.074(2) Uani 0.679(5) 1 d PDU A 1
H45 H 0.0919 0.1503 0.6543 0.089 Uiso 0.679(5) 1 calc PR A 1
C46 C 0.0593(7) 0.2795(10) 0.6977(5) 0.069(2) Uani 0.679(5) 1 d PDU A 1
H46 H 0.0259 0.2343 0.713 0.083 Uiso 0.679(5) 1 calc PR A 1
C47 C 0.0674(7) 0.3932(10) 0.7088(5) 0.060(2) Uani 0.679(5) 1 d PDU A 1
H47 H 0.0386 0.4274 0.7314 0.073 Uiso 0.679(5) 1 calc PR A 1
C48 C 0.1157(6) 0.4602(10) 0.6884(5) 0.054(2) Uani 0.679(5) 1 d PDU A 1
H48 H 0.1198 0.5401 0.6968 0.065 Uiso 0.679(5) 1 calc PR A 1
C35' C 0.3415(12) 0.724(2) 0.6297(10) 0.0449(16) Uani 0.321(5) 1 d PDU A 2
C36' C 0.4023(15) 0.718(3) 0.6063(13) 0.044(2) Uani 0.321(5) 1 d PDU A 2
H36' H 0.4342 0.7827 0.6049 0.053 Uiso 0.321(5) 1 calc PR A 2
C38' C 0.3678(19) 0.516(3) 0.5823(18) 0.041(2) Uani 0.321(5) 1 d PDU A 2
H38' H 0.3783 0.4448 0.5668 0.05 Uiso 0.321(5) 1 calc PR A 2
C39' C 0.304(2) 0.527(2) 0.6038(19) 0.0424(16) Uani 0.321(5) 1 d PDU A 2
H39' H 0.2705 0.4641 0.6034 0.051 Uiso 0.321(5) 1 calc PR A 2
C40' C 0.2908(15) 0.632(3) 0.6258(15) 0.0449(15) Uani 0.321(5) 1 d PDU A 2
O8' O 0.3125(8) 0.8117(12) 0.6523(6) 0.0500(19) Uani 0.321(5) 1 d PDU A 2
C42' C 0.2480(11) 0.7629(16) 0.6640(9) 0.053(2) Uani 0.321(5) 1 d PDU A 2
N6' N 0.2332(10) 0.6580(14) 0.6514(8) 0.0485(17) Uani 0.321(5) 1 d PDU A 2
C43' C 0.2152(8) 0.8405(12) 0.6974(6) 0.056(2) Uani 0.321(5) 1 d PGDU A 2
C44' C 0.1695(9) 0.7866(10) 0.7269(6) 0.060(3) Uani 0.321(5) 1 d PGDU A 2
H44' H 0.1669 0.7049 0.7277 0.072 Uiso 0.321(5) 1 calc PR A 2
C45' C 0.1278(8) 0.8523(14) 0.7553(6) 0.059(3) Uani 0.321(5) 1 d PGDU A 2
H45' H 0.0966 0.8155 0.7754 0.071 Uiso 0.321(5) 1 calc PR A 2
C46' C 0.1317(8) 0.9719(14) 0.7542(6) 0.055(3) Uani 0.321(5) 1 d PGDU A 2
H46' H 0.1032 1.0168 0.7735 0.066 Uiso 0.321(5) 1 calc PR A 2
C47' C 0.1774(9) 1.0258(10) 0.7247(6) 0.059(3) Uani 0.321(5) 1 d PGDU A 2
H47' H 0.18 1.1075 0.7239 0.071 Uiso 0.321(5) 1 calc PR A 2
C48' C 0.2191(8) 0.9601(13) 0.6963(6) 0.056(3) Uani 0.321(5) 1 d PGDU A 2
H48' H 0.2503 0.997 0.6761 0.067 Uiso 0.321(5) 1 calc PR A 2

loop_
_atom_site_aniso_label
_atom_site_aniso_U_11
_atom_site_aniso_U_22
_atom_site_aniso_U_33
_atom_site_aniso_U_23
_atom_site_aniso_U_13
_atom_site_aniso_U_12
C1 0.052(5) 0.049(5) 0.027(4) 0.002(3) 0.015(3) -0.014(4)
C2 0.047(5) 0.046(4) 0.037(4) -0.003(3) 0.007(3) 0.002(4)
C3 0.051(5) 0.038(4) 0.038(4) 0.001(3) 0.012(3) 0.003(3)
C4 0.044(4) 0.028(3) 0.027(3) 0.001(3) 0.003(3) 0.004(3)
C5 0.046(4) 0.029(4) 0.032(4) 0.001(3) -0.004(3) 0.000(3)
C6 0.041(4) 0.033(4) 0.043(4) 0.003(3) 0.003(3) -0.004(3)
C7 0.044(4) 0.037(4) 0.031(3) 0.000(3) 0.008(3) 0.000(3)
C8 0.037(4) 0.023(3) 0.025(3) -0.001(2) 0.004(3) 0.003(3)
C9 0.032(4) 0.030(3) 0.026(3) 0.003(3) 0.011(3) 0.008(3)
C10 0.050(4) 0.030(4) 0.030(3) -0.007(3) 0.010(3) -0.005(3)
C11 0.049(4) 0.034(4) 0.030(3) 0.005(3) 0.018(3) -0.001(3)
C12 0.048(4) 0.025(3) 0.040(4) 0.000(3) 0.018(3) 0.001(3)
C13 0.047(4) 0.037(4) 0.023(3) -0.003(3) 0.011(3) 0.002(3)
C14 0.075(6) 0.032(4) 0.056(5) 0.005(3) 0.038(4) 0.007(4)
C15 0.090(7) 0.034(4) 0.078(6) 0.006(4) 0.055(5) 0.011(4)
C16 0.060(5) 0.040(4) 0.045(4) 0.001(3) 0.027(4) 0.007(4)
C18 0.053(5) 0.052(5) 0.034(4) 0.004(3) 0.016(3) 0.015(4)
C19 0.048(4) 0.050(5) 0.034(4) 0.007(3) 0.017(3) 0.005(4)
C20 0.058(6) 0.071(6) 0.068(6) 0.009(5) 0.028(5) 0.013(5)
C21 0.044(5) 0.099(8) 0.063(6) 0.015(5) 0.023(4) 0.014(5)
C22 0.041(5) 0.103(8) 0.050(5) 0.024(5) 0.015(4) 0.004(5)
C23 0.067(6) 0.068(6) 0.073(6) 0.024(5) 0.030(5) 0.002(5)
C24 0.055(5) 0.063(6) 0.065(5) 0.019(4) 0.031(4) 0.009(4)
C25 0.036(4) 0.043(4) 0.025(3) 0.004(3) 0.003(3) 0.018(3)
C26 0.040(4) 0.028(4) 0.043(4) -0.001(3) 0.004(3) 0.004(3)
C27 0.052(5) 0.035(4) 0.037(4) -0.002(3) 0.006(4) -0.004(3)
C28 0.052(4) 0.019(3) 0.031(3) 0.002(3) 0.001(3) 0.003(3)
C29 0.063(5) 0.032(4) 0.030(4) 0.009(3) 0.010(3) 0.001(3)
C30 0.063(5) 0.041(4) 0.031(4) 0.002(3) 0.020(4) -0.004(4)
C31 0.049(4) 0.037(4) 0.033(4) 0.000(3) 0.018(3) -0.003(3)
C32 0.039(4) 0.019(3) 0.030(3) -0.002(3) 0.005(3) -0.004(3)
C33 0.031(3) 0.023(3) 0.024(3) -0.004(2) 0.005(3) 0.000(3)
C34 0.029(4) 0.024(3) 0.029(3) 0.001(3) 0.003(3) 0.000(3)
C49 0.196(17) 0.194(18) 0.137(13) -0.024(12) 0.062(12) -0.099(15)
C50 0.121(11) 0.093(9) 0.088(8) -0.024(7) 0.046(8) -0.017(8)
N1 0.075(5) 0.044(4) 0.068(4) 0.007(3) 0.047(4) 0.013(3)
N2 0.040(3) 0.025(3) 0.023(3) 0.000(2) 0.005(2) 0.002(2)
N3 0.046(3) 0.023(3) 0.025(3) -0.003(2) 0.009(2) 0.000(2)
N4 0.045(3) 0.028(3) 0.031(3) -0.009(2) 0.008(3) -0.005(2)
N5 0.045(3) 0.026(3) 0.029(3) -0.004(2) 0.013(3) -0.002(2)
N7 0.040(3) 0.020(3) 0.025(3) 0.004(2) 0.005(2) -0.001(2)
N8 0.031(3) 0.023(3) 0.026(3) 0.000(2) 0.008(2) -0.001(2)
N9 0.031(3) 0.027(3) 0.023(3) 0.003(2) 0.000(2) 0.002(2)
N11 0.103(8) 0.133(10) 0.106(8) -0.024(7) 0.049(6) -0.028(7)
O1 0.067(4) 0.047(3) 0.059(3) 0.012(3) 0.014(3) 0.009(3)
O2 0.046(4) 0.092(5) 0.068(4) -0.014(3) 0.002(3) -0.001(3)
O3 0.101(5) 0.068(4) 0.038(3) -0.013(3) 0.031(3) 0.003(3)
O4 0.052(3) 0.040(3) 0.045(3) 0.006(2) 0.023(2) 0.005(2)
O5 0.052(3) 0.040(3) 0.051(3) 0.000(3) 0.003(3) 0.004(2)
O6 0.066(4) 0.057(3) 0.050(3) 0.011(3) 0.034(3) 0.003(3)
O7 0.039(3) 0.074(4) 0.060(3) 0.003(3) -0.014(3) 0.012(3)
Cl1 0.0625(12) 0.0327(9) 0.0319(8) -0.0006(7) 0.0058(8) -0.0007(8)
Cl2 0.0515(11) 0.0367(9) 0.0381(9) -0.0030(7) 0.0097(8) -0.0054(8)
Re1 0.04057(17) 0.02712(15) 0.02438(14) -0.00087(10) 0.00880(11) -0.00010(11)
Re2 0.02969(15) 0.02498(14) 0.02716(14) 0.00037(10) 0.00358(10) 0.00215(10)
N10 0.029(3) 0.026(3) 0.025(3) 0.001(2) 0.010(2) -0.003(2)
C37 0.032(4) 0.038(4) 0.028(3) -0.001(3) 0.008(3) 0.002(3)
C35 0.038(3) 0.045(3) 0.048(3) -0.009(3) 0.021(2) -0.008(2)
C36 0.038(4) 0.042(3) 0.047(3) -0.011(3) 0.022(3) -0.007(3)
C38 0.037(4) 0.043(3) 0.055(4) 0.000(3) 0.021(3) 0.000(3)
C39 0.039(3) 0.045(3) 0.058(3) -0.003(3) 0.020(3) 0.001(3)
C40 0.037(3) 0.047(3) 0.054(3) -0.006(2) 0.019(2) -0.002(2)
O8 0.038(3) 0.048(3) 0.045(3) -0.014(2) 0.026(2) -0.015(2)
C42 0.035(3) 0.055(3) 0.050(3) -0.015(3) 0.023(3) -0.012(3)
N6 0.036(3) 0.050(3) 0.056(3) -0.008(3) 0.020(2) -0.004(3)
C43 0.043(3) 0.064(3) 0.060(4) -0.021(3) 0.035(3) -0.019(3)
C44 0.062(4) 0.075(4) 0.081(4) -0.028(4) 0.049(4) -0.026(4)
C45 0.071(5) 0.078(4) 0.091(5) -0.030(4) 0.052(4) -0.031(4)
C46 0.065(4) 0.078(4) 0.081(5) -0.024(4) 0.051(4) -0.027(4)
C47 0.053(4) 0.075(4) 0.069(4) -0.021(4) 0.044(4) -0.018(4)
C48 0.044(4) 0.068(4) 0.063(4) -0.018(4) 0.037(3) -0.015(3)
C35' 0.038(3) 0.045(3) 0.055(3) -0.004(3) 0.019(3) -0.001(3)
C36' 0.038(4) 0.044(4) 0.056(4) -0.001(4) 0.020(4) 0.000(4)
C38' 0.038(4) 0.043(4) 0.048(4) -0.011(3) 0.020(3) -0.007(3)
C39' 0.038(3) 0.046(3) 0.049(3) -0.009(3) 0.021(3) -0.008(3)
C40' 0.037(3) 0.047(3) 0.054(3) -0.006(3) 0.019(3) -0.003(2)
O8' 0.042(4) 0.052(4) 0.059(4) -0.005(3) 0.018(3) -0.001(3)
C42' 0.041(4) 0.061(4) 0.057(4) -0.007(4) 0.016(3) -0.003(4)
N6' 0.039(3) 0.054(3) 0.056(3) -0.007(3) 0.018(3) -0.003(3)
C43' 0.042(5) 0.074(5) 0.052(5) -0.011(4) 0.012(4) -0.006(4)
C44' 0.043(6) 0.084(6) 0.051(6) -0.011(5) 0.007(4) -0.011(5)
C45' 0.040(6) 0.092(6) 0.044(6) -0.017(6) 0.006(5) -0.013(6)
C46' 0.037(6) 0.088(6) 0.040(6) -0.026(6) 0.008(5) -0.014(6)
C47' 0.045(6) 0.084(6) 0.046(6) -0.020(5) 0.008(5) -0.006(5)
C48' 0.043(6) 0.078(6) 0.047(6) -0.015(5) 0.012(5) -0.006(5)

loop_
_atom_type_symbol
_atom_type_description
_atom_type_scat_dispersion_real
_atom_type_scat_dispersion_imag
_atom_type_scat_source
C C 0.0033 0.0016 'International Tables Vol C Tables 4.2.6.8 and 6.1.1.4'
H H 0 0 'International Tables Vol C Tables 4.2.6.8 and 6.1.1.4'
N N 0.0061 0.0033 'International Tables Vol C Tables 4.2.6.8 and 6.1.1.4'
O O 0.0106 0.006 'International Tables Vol C Tables 4.2.6.8 and 6.1.1.4'
Cl Cl 0.1484 0.1585 'International Tables Vol C Tables 4.2.6.8 and 6.1.1.4'
Re Re -1.0185 7.231 'International Tables Vol C Tables 4.2.6.8 and 6.1.1.4'

loop_
_geom_angle_atom_site_label_1
_geom_angle_atom_site_label_2
_geom_angle_atom_site_label_3
_geom_angle
O1 C1 Re1 175.6(7)
O2 C2 Re1 178.5(7)
O3 C3 Re1 178.8(7)
N2 C4 C5 122.9(6)
N2 C4 H4 118.6
C5 C4 H4 118.6
C4 C5 C6 118.9(6)
C4 C5 H5 120.6
C6 C5 H5 120.6
C5 C6 C7 119.3(7)
C5 C6 H6 120.3
C7 C6 H6 120.3
C8 C7 C6 119.0(6)
C8 C7 H7 120.5
C6 C7 H7 120.5
N2 C8 C7 121.9(6)
N2 C8 C9 111.5(5)
C7 C8 C9 126.5(6)
N3 C9 N5 107.3(5)
N3 C9 C8 119.3(5)
N5 C9 C8 133.2(6)
N4 C10 N5 112.3(6)
N4 C10 H10 123.9
N5 C10 H10 123.9
C16 C11 C12 124.5(6)
C16 C11 O4 108.1(6)
C12 C11 O4 127.4(6)
C13 C12 C11 113.9(6)
C13 C12 H12 123
C11 C12 H12 123
C12 C13 C14 123.8(6)
C12 C13 N5 120.2(6)
C14 C13 N5 116.0(6)
C15 C14 C13 119.9(7)
C15 C14 H14 120.1
C13 C14 H14 120.1
C16 C15 C14 117.6(7)
C16 C15 H15 121.2
C14 C15 H15 121.2
C11 C16 C15 120.3(7)
C11 C16 N1 108.6(6)
C15 C16 N1 131.1(7)
N1 C18 O4 114.2(6)
N1 C18 C19 129.1(7)
O4 C18 C19 116.7(6)
C24 C19 C20 120.0(7)
C24 C19 C18 121.8(7)
C20 C19 C18 118.2(7)
C21 C20 C19 119.0(9)
C21 C20 H20 120.5
C19 C20 H20 120.5
C22 C21 C20 121.3(8)
C22 C21 H21 119.3
C20 C21 H21 119.3
C23 C22 C21 120.0(8)
C23 C22 H22 120
C21 C22 H22 120
C22 C23 C24 120.5(9)
C22 C23 H23 119.8
C24 C23 H23 119.8
C19 C24 C23 119.2(8)
C19 C24 H24 120.4
C23 C24 H24 120.4
O5 C25 Re2 174.6(6)
O6 C26 Re2 175.8(6)
O7 C27 Re2 179.7(8)
N7 C28 C29 123.2(6)
N7 C28 H28 118.4
C29 C28 H28 118.4
C30 C29 C28 117.9(6)
C30 C29 H29 121
C28 C29 H29 121
C29 C30 C31 120.7(7)
C29 C30 H30 119.7
C31 C30 H30 119.7
C32 C31 C30 118.0(7)
C32 C31 H31 121
C30 C31 H31 121
N7 C32 C31 123.0(6)
N7 C32 C33 110.7(5)
C31 C32 C33 126.3(6)
N8 C33 N10 108.3(5)
N8 C33 C32 120.0(5)
N10 C33 C32 131.7(6)
N9 C34 N10 112.4(5)
N9 C34 H34 123.8
N10 C34 H34 123.8
C50 C49 H49A 109.5
C50 C49 H49B 109.5
H49A C49 H49B 109.5
C50 C49 H49C 109.5
H49A C49 H49C 109.5
H49B C49 H49C 109.5
N11 C50 C49 175.9(17)
C18 N1 C16 105.4(6)
C4 N2 C8 117.9(6)
C4 N2 Re1 123.7(4)
C8 N2 Re1 117.7(4)
C9 N3 N4 110.9(5)
C9 N3 Re1 116.7(4)
N4 N3 Re1 132.3(4)
C10 N4 N3 104.3(5)
C9 N5 C10 105.2(5)
C9 N5 C13 130.2(5)
C10 N5 C13 124.5(5)
C28 N7 C32 117.1(6)
C28 N7 Re2 124.6(4)
C32 N7 Re2 118.3(4)
C33 N8 N9 109.3(5)
C33 N8 Re2 116.6(4)
N9 N8 Re2 134.0(4)
C34 N9 N8 105.1(5)
C11 O4 C18 103.7(5)
C2 Re1 C3 88.0(3)
C2 Re1 C1 90.4(3)
C3 Re1 C1 91.8(3)
C2 Re1 N3 100.5(3)
C3 Re1 N3 171.1(3)
C1 Re1 N3 90.9(2)
C2 Re1 N2 171.7(3)
C3 Re1 N2 97.6(3)
C1 Re1 N2 95.5(2)
N3 Re1 N2 73.70(19)
C2 Re1 Cl1 91.4(2)
C3 Re1 Cl1 91.7(2)
C1 Re1 Cl1 176.1(2)
N3 Re1 Cl1 85.35(14)
N2 Re1 Cl1 82.40(13)
C27 Re2 C26 87.6(3)
C27 Re2 C25 91.5(3)
C26 Re2 C25 86.8(3)
C27 Re2 N8 170.3(3)
C26 Re2 N8 101.6(2)
C25 Re2 N8 92.0(2)
C27 Re2 N7 96.7(3)
C26 Re2 N7 175.6(2)
C25 Re2 N7 92.3(2)
N8 Re2 N7 74.08(18)
C27 Re2 Cl2 93.4(2)
C26 Re2 Cl2 95.2(2)
C25 Re2 Cl2 174.78(19)
N8 Re2 Cl2 82.89(13)
N7 Re2 Cl2 85.33(13)
C33 N10 C34 104.9(5)
C33 N10 C37 127.4(5)
C34 N10 C37 127.7(5)
C38 C37 C38' 116.4(17)
C38 C37 C36 124.2(8)
C38' C37 C36' 124.1(13)
C36 C37 C36' 129.8(16)
C38 C37 N10 120.0(8)
C38' C37 N10 123.1(13)
C36 C37 N10 115.8(8)
C36' C37 N10 112.6(11)
O8 C35 C36 129.9(12)
O8 C35 C40 106.4(11)
C36 C35 C40 123.6(13)
C35 C36 C37 114.1(12)
C35 C36 H36 122.9
C37 C36 H36 122.9
C37 C38 C39 120.8(12)
C37 C38 H38 119.6
C39 C38 H38 119.6
C40 C39 C38 116.8(12)
C40 C39 H39 121.6
C38 C39 H39 121.6
N6 C40 C35 109.8(13)
N6 C40 C39 129.8(12)
C35 C40 C39 120.3(9)
C35 O8 C42 103.2(8)
N6 C42 O8 116.8(8)
N6 C42 C43 127.3(9)
O8 C42 C43 115.8(9)
C42 N6 C40 103.8(10)
C48 C43 C44 117.9(9)
C48 C43 C42 120.7(9)
C44 C43 C42 121.3(8)
C43 C44 C45 121.4(10)
C43 C44 H44 119.3
C45 C44 H44 119.3
C46 C45 C44 118.1(11)
C46 C45 H45 120.9
C44 C45 H45 120.9
C47 C46 C45 119.8(10)
C47 C46 H46 120.1
C45 C46 H46 120.1
C46 C47 C48 121.8(10)
C46 C47 H47 119.1
C48 C47 H47 119.1
C47 C48 C43 120.8(10)
C47 C48 H48 119.6
C43 C48 H48 119.6
O8' C35' C36' 131(2)
O8' C35' C40' 107.2(16)
C36' C35' C40' 121(2)
C35' C36' C37 116(2)
C35' C36' H36' 122.2
C37 C36' H36' 122.2
C37 C38' C39' 118(3)
C37 C38' H38' 120.9
C39' C38' H38' 120.9
C40' C39' C38' 119(2)
C40' C39' H39' 120.4
C38' C39' H39' 120.4
C39' C40' N6' 127(2)
C39' C40' C35' 121.5(15)
N6' C40' C35' 110.7(17)
C35' O8' C42' 102.4(13)
N6' C42' O8' 118.2(14)
N6' C42' C43' 130.3(15)
O8' C42' C43' 110.7(13)
C42' N6' C40' 101.2(15)
C44' C43' C48' 120
C44' C43' C42' 114.5(11)
C48' C43' C42' 125.1(11)
C45' C44' C43' 120
C45' C44' H44' 120
C43' C44' H44' 120
C44' C45' C46' 120
C44' C45' H45' 120
C46' C45' H45' 120
C45' C46' C47' 120
C45' C46' H46' 120
C47' C46' H46' 120
C46' C47' C48' 120
C46' C47' H47' 120
C48' C47' H47' 120
C47' C48' C43' 120
C47' C48' H48' 120
C43' C48' H48' 120

loop_
_geom_bond_atom_site_label_1
_geom_bond_atom_site_label_2
_geom_bond_distance
C1 O1 1.110(8)
C1 Re1 1.930(8)
C2 O2 1.159(9)
C2 Re1 1.894(8)
C3 O3 1.150(8)
C3 Re1 1.912(7)
C4 N2 1.346(8)
C4 C5 1.369(9)
C4 H4 0.95
C5 C6 1.375(9)
C5 H5 0.95
C6 C7 1.385(9)
C6 H6 0.95
C7 C8 1.373(9)
C7 H7 0.95
C8 N2 1.358(8)
C8 C9 1.452(9)
C9 N3 1.318(8)
C9 N5 1.362(8)
C10 N4 1.301(8)
C10 N5 1.367(8)
C10 H10 0.95
C11 C16 1.372(9)
C11 C12 1.374(9)
C11 O4 1.387(8)
C12 C13 1.365(9)
C12 H12 0.95
C13 C14 1.396(9)
C13 N5 1.459(8)
C14 C15 1.379(10)
C14 H14 0.95
C15 C16 1.372(10)
C15 H15 0.95
C16 N1 1.408(9)
C18 N1 1.288(9)
C18 O4 1.394(8)
C18 C19 1.454(10)
C19 C24 1.370(11)
C19 C20 1.394(10)
C20 C21 1.379(12)
C20 H20 0.95
C21 C22 1.358(13)
C21 H21 0.95
C22 C23 1.355(12)
C22 H22 0.95
C23 C24 1.406(11)
C23 H23 0.95
C24 H24 0.95
C25 O5 1.079(8)
C25 Re2 1.944(8)
C26 O6 1.138(8)
C26 Re2 1.928(8)
C27 O7 1.151(8)
C27 Re2 1.916(8)
C28 N7 1.346(7)
C28 C29 1.386(9)
C28 H28 0.95
C29 C30 1.357(10)
C29 H29 0.95
C30 C31 1.394(9)
C30 H30 0.95
C31 C32 1.363(9)
C31 H31 0.95
C32 N7 1.361(8)
C32 C33 1.465(8)
C33 N8 1.328(7)
C33 N10 1.357(7)
C34 N9 1.299(8)
C34 N10 1.360(7)
C34 H34 0.95
C49 C50 1.482(17)
C49 H49A 0.98
C49 H49B 0.98
C49 H49C 0.98
C50 N11 1.108(14)
N2 Re1 2.189(5)
N3 N4 1.375(7)
N3 Re1 2.143(5)
N7 Re2 2.200(5)
N8 N9 1.376(6)
N8 Re2 2.138(5)
Cl1 Re1 2.4850(17)
Cl2 Re2 2.4896(17)
N10 C37 1.445(8)
C37 C38 1.357(17)
C37 C38' 1.36(4)
C37 C36 1.389(19)
C37 C36' 1.43(3)
C35 O8 1.363(17)
C35 C36 1.374(17)
C35 C40 1.388(19)
C36 H36 0.95
C38 C39 1.391(17)
C38 H38 0.95
C39 C40 1.39(2)
C39 H39 0.95
C40 N6 1.386(11)
O8 C42 1.386(11)
C42 N6 1.246(12)
C42 C43 1.473(13)
C43 C48 1.370(11)
C43 C44 1.372(12)
C44 C45 1.409(12)
C44 H44 0.95
C45 C46 1.371(12)
C45 H45 0.95
C46 C47 1.350(13)
C46 H46 0.95
C47 C48 1.359(12)
C47 H47 0.95
C48 H48 0.95
C35' O8' 1.34(2)
C35' C36' 1.37(2)
C35' C40' 1.39(2)
C36' H36' 0.95
C38' C39' 1.39(3)
C38' H38' 0.95
C39' C40' 1.38(3)
C39' H39' 0.95
C40' N6' 1.387(16)
O8' C42' 1.387(17)
C42' N6' 1.269(17)
C42' C43' 1.460(16)
C43' C44' 1.39
C43' C48' 1.39
C44' C45' 1.39
C44' H44' 0.95
C45' C46' 1.39
C45' H45' 0.95
C46' C47' 1.39
C46' H46' 0.95
C47' C48' 1.39
C47' H47' 0.95
C48' H48' 0.95
